data_7714074
loop_
_publ_author_name
'Gupta, Rahat'
'Sahni, Priya'
'Jana, Salil K.'
'Negi, Anshul'
'Pal, Amlan K.'

_publ_section_title
;
 Effect of substitution on deep-blue Ir(III) N-heterocyclic carbene (NHC)
 emitters
;
_journal_name_full 'Dalton Transactions'
_journal_paper_doi 10.1039/D3DT01947K
_journal_year 2023
_chemical_compound_source 'Synthesized in lab'
_chemical_formula_moiety 'C14 H12 Br N2, I'
_chemical_formula_sum 'C14 H12 Br I N2'
_chemical_formula_weight 415.073
_chemical_melting_point ?
_chemical_name_systematic '5-bromo-3-methyl-1-phenyl-1H-benzo[d]imidazol-3-ium iodide'
_space_group_crystal_system monoclinic
_space_group_IT_number 14
_space_group_name_Hall '-P 2ybc'
_space_group_name_H-M_alt 'P 1 21/c 1'
_symmetry_Int_Tables_number 14
_audit_creation_date 2023-03-30
_audit_creation_method
;
Olex2 1.3-alpha
(compiled 2020.11.12 svn.r5f609507 for OlexSys, GUI svn.r6408)
;
_audit_update_record
;
2023-06-21 deposited with the CCDC.	2023-09-28 downloaded from the CCDC.
;
_cell_angle_alpha 90
_cell_angle_beta 107.058(5)
_cell_angle_gamma 90
_cell_formula_units_Z 4
_cell_length_a 10.6109(18)
_cell_length_b 10.0029(16)
_cell_length_c 14.313(2)
_cell_measurement_reflns_used 9702
_cell_measurement_temperature 100(2)
_cell_measurement_theta_max 28.28
_cell_measurement_theta_min 2.52
_cell_volume 1452.3(4)
_computing_cell_refinement 'SAINT V8.40B (?, 2016)'
_computing_data_reduction 'SAINT V8.40B (?, 2016)'
_computing_molecular_graphics 'Olex2 1.3-alpha (Dolomanov et al., 2009)'
_computing_publication_material 'Olex2 1.3-alpha (Dolomanov et al., 2009)'
_computing_structure_refinement 'olex2.refine 1.3-alpha (Bourhis et al., 2015)'
_computing_structure_solution 'SHELXT 2018/2 (Sheldrick, 2018)'
_diffrn_ambient_temperature 100.0
_diffrn_measured_fraction_theta_full 0.9890
_diffrn_measured_fraction_theta_max 0.9791
_diffrn_measurement_device_type 'Bruker APEX-II CCD'
_diffrn_measurement_method '\f and \w scans'
_diffrn_radiation_type 'Mo K\a'
_diffrn_radiation_wavelength 0.71073
_diffrn_reflns_av_R_equivalents 0.0706
_diffrn_reflns_av_unetI/netI 0.0307
_diffrn_reflns_Laue_measured_fraction_full 0.9890
_diffrn_reflns_Laue_measured_fraction_max 0.9791
_diffrn_reflns_limit_h_max 14
_diffrn_reflns_limit_h_min -13
_diffrn_reflns_limit_k_max 13
_diffrn_reflns_limit_k_min -13
_diffrn_reflns_limit_l_max 19
_diffrn_reflns_limit_l_min -19
_diffrn_reflns_number 40011
_diffrn_reflns_point_group_measured_fraction_full 0.9890
_diffrn_reflns_point_group_measured_fraction_max 0.9791
_diffrn_reflns_theta_full 25.2417
_diffrn_reflns_theta_max 28.36
_diffrn_reflns_theta_min 2.01
_exptl_absorpt_coefficient_mu 4.940
_exptl_absorpt_correction_T_max 0.7457
_exptl_absorpt_correction_T_min 0.5532
_exptl_absorpt_correction_type multi-scan
_exptl_absorpt_process_details
;
SADABS-2016/2 (Bruker,2016/2) was used for absorption correction.
wR2(int) was 0.1176 before and 0.0985 after correction.
The Ratio of minimum to maximum transmission is 0.7419.
The \l/2 correction factor is Not present.
;
_exptl_crystal_colour 'clear white'
_exptl_crystal_colour_lustre clear
_exptl_crystal_colour_primary white
_exptl_crystal_density_diffrn 1.898
_exptl_crystal_description block
_exptl_crystal_F_000 792.00
_exptl_crystal_preparation 'Synthesized in laboratory'
_exptl_crystal_recrystallization_method 'Crystals were obtained by slow evaporation of the title compound in acetone'
_exptl_crystal_size_max 0.2
_exptl_crystal_size_mid 0.16
_exptl_crystal_size_min 0.16
_refine_diff_density_max 2.1190
_refine_diff_density_min -1.7615
_refine_diff_density_rms 0.2212
_refine_ls_d_res_high 0.7481
_refine_ls_d_res_low 10.1441
_refine_ls_goodness_of_fit_ref 1.0228
_refine_ls_hydrogen_treatment constr
_refine_ls_matrix_type full
_refine_ls_number_constraints 22
_refine_ls_number_parameters 164
_refine_ls_number_reflns 3563
_refine_ls_number_restraints 0
_refine_ls_restrained_S_all 1.0228
_refine_ls_R_factor_all 0.0388
_refine_ls_R_factor_gt 0.0356
_refine_ls_shift/su_max 0.0008
_refine_ls_shift/su_mean 0.0000
_refine_ls_structure_factor_coef Fsqd
_refine_ls_weighting_details 'w=1/[\s^2^(Fo^2^)+(0.0656P)^2^+2.4797P] where P=(Fo^2^+2Fc^2^)/3'
_refine_ls_weighting_scheme calc
_refine_ls_wR_factor_gt 0.1042
_refine_ls_wR_factor_ref 0.1063
_reflns_Friedel_coverage 0.0
_reflns_limit_h_max 13
_reflns_limit_h_min -14
_reflns_limit_k_max 13
_reflns_limit_k_min 0
_reflns_limit_l_max 19
_reflns_limit_l_min 0
_reflns_number_gt 3236
_reflns_number_total 3563
_reflns_threshold_expression I>=2u(I)
_cod_data_source_file d3dt01947k2.cif
_cod_data_source_block mo_ps_102_0m_a
_cod_depositor_comments
;
The following automatic conversions were performed:

data item '_chemical_melting_point' value 'Not determined' was
changed to '?' -- the value is undefined or not given.

Automatic conversion script
Id: cif_fix_values 8170 2020-07-09 18:12:32Z antanas 
;
_cod_original_cell_volume 1452.4(4)
_cod_database_code 7714074
_olex2_refinement_description
;
1. Fixed Uiso
 At 1.2 times of:
  All C(H) groups
 At 1.5 times of:
  All C(H,H,H) groups
2.a Aromatic/amide H refined with riding coordinates:
 C2(H2), C12(H12), C11(H11), C10(H10), C6(H6), C5(H5), C8(H8), C9(H9), C13(H13)
2.b Idealised Me refined as rotating group:
 C14(H14a,H14b,H14c)
;
_olex2_exptl_crystal_mounting_method 'On a loop fibre'
_olex2_submission_original_sample_id PS-102
_olex2_submission_special_instructions 'No special instructions were received'

loop_
_space_group_symop_id
_space_group_symop_operation_xyz
1 x,y,z
2 -x,y+1/2,-z+1/2
3 -x,-y,-z
4 x,-y-1/2,z-1/2

loop_
_atom_site_label
_atom_site_type_symbol
_atom_site_fract_x
_atom_site_fract_y
_atom_site_fract_z
_atom_site_U_iso_or_equiv
_atom_site_adp_type
_atom_site_occupancy
_atom_site_refinement_flags_posn
I1 I 0.62385(3) 0.42001(2) 0.707848(16) 0.03562(11) Uani 1.000000 .
Br1 Br -0.04653(4) 0.19707(5) 0.36734(3) 0.04437(13) Uani 1.000000 .
N1 N 0.2725(3) 0.4506(3) 0.7420(2) 0.0288(6) Uani 1.000000 .
N2 N 0.2694(3) 0.5526(3) 0.6072(2) 0.0310(6) Uani 1.000000 .
C1 C 0.0579(4) 0.2721(4) 0.4881(3) 0.0361(8) Uani 1.000000 .
C2 C 0.1242(4) 0.3899(4) 0.4882(3) 0.0342(7) Uani 1.000000 .
H2 H 0.1225(4) 0.4353(4) 0.4295(3) 0.0411(9) Uiso 1.000000 R
C3 C 0.1940(3) 0.4384(3) 0.5797(3) 0.0289(7) Uani 1.000000 .
C4 C 0.1956(3) 0.3711(3) 0.6652(3) 0.0292(6) Uani 1.000000 .
C7 C 0.3056(3) 0.4219(3) 0.8452(3) 0.0283(7) Uani 1.000000 .
C12 C 0.3580(4) 0.2971(4) 0.8779(3) 0.0322(7) Uani 1.000000 .
H12 H 0.3711(4) 0.2319(4) 0.8334(3) 0.0387(8) Uiso 1.000000 R
C11 C 0.3908(4) 0.2703(4) 0.9774(3) 0.0366(8) Uani 1.000000 .
H11 H 0.4265(4) 0.1856(4) 1.0015(3) 0.0439(9) Uiso 1.000000 R
C10 C 0.3719(4) 0.3659(5) 1.0416(3) 0.0399(8) Uani 1.000000 .
H10 H 0.3949(4) 0.3469(5) 1.1096(3) 0.0479(10) Uiso 1.000000 R
C6 C 0.0593(4) 0.2020(4) 0.5739(3) 0.0378(8) Uani 1.000000 .
H6 H 0.0117(4) 0.1206(4) 0.5693(3) 0.0454(10) Uiso 1.000000 R
C5 C 0.1297(4) 0.2509(4) 0.6648(3) 0.0354(7) Uani 1.000000 .
H5 H 0.1328(4) 0.2049(4) 0.7235(3) 0.0425(9) Uiso 1.000000 R
C8 C 0.2856(4) 0.5177(4) 0.9083(3) 0.0368(8) Uani 1.000000 .
H8 H 0.2490(4) 0.6021(4) 0.8843(3) 0.0442(9) Uiso 1.000000 R
C9 C 0.3193(5) 0.4895(4) 1.0072(3) 0.0432(9) Uani 1.000000 .
H9 H 0.3064(5) 0.5549(4) 1.0515(3) 0.0518(11) Uiso 1.000000 R
C13 C 0.3153(4) 0.5561(3) 0.7041(3) 0.0300(7) Uani 1.000000 .
H13 H 0.3706(4) 0.6241(3) 0.7407(3) 0.0360(8) Uiso 1.000000 R
C14 C 0.3009(4) 0.6491(4) 0.5407(3) 0.0404(8) Uani 1.000000 .
H14a H 0.359(3) 0.718(2) 0.5787(3) 0.0606(13) Uiso 1.000000 GR
H14b H 0.345(3) 0.6032(7) 0.4987(18) 0.0606(13) Uiso 1.000000 GR
H14c H 0.2195(5) 0.690(3) 0.5002(18) 0.0606(13) Uiso 1.000000 GR

loop_
_atom_site_aniso_label
_atom_site_aniso_U_11
_atom_site_aniso_U_22
_atom_site_aniso_U_33
_atom_site_aniso_U_12
_atom_site_aniso_U_13
_atom_site_aniso_U_23
I1 0.04638(17) 0.03010(15) 0.02594(15) 0.00571(8) 0.00371(11) 0.00058(7)
Br1 0.0413(2) 0.0510(2) 0.0349(2) 0.00192(17) 0.00211(17) -0.01301(16)
N1 0.0313(14) 0.0283(13) 0.0254(14) -0.0008(11) 0.0064(12) -0.0026(11)
N2 0.0351(15) 0.0265(13) 0.0326(16) 0.0030(11) 0.0116(13) 0.0009(11)
C1 0.0277(16) 0.045(2) 0.0319(18) 0.0020(14) 0.0034(14) -0.0128(15)
C2 0.0336(17) 0.0401(18) 0.0288(18) 0.0106(14) 0.0088(15) -0.0006(14)
C3 0.0257(15) 0.0313(16) 0.0293(17) 0.0051(12) 0.0074(13) -0.0018(13)
C4 0.0288(15) 0.0304(16) 0.0274(16) 0.0000(13) 0.0069(13) -0.0046(13)
C7 0.0286(15) 0.0298(16) 0.0254(16) -0.0044(12) 0.0063(13) -0.0005(12)
C12 0.0325(17) 0.0297(16) 0.0330(18) -0.0007(13) 0.0075(15) -0.0001(13)
C11 0.0328(18) 0.0366(18) 0.039(2) -0.0039(14) 0.0086(16) 0.0084(15)
C10 0.0351(18) 0.052(2) 0.0290(18) -0.0136(17) 0.0045(15) 0.0033(16)
C6 0.0352(18) 0.0396(19) 0.036(2) -0.0056(15) 0.0071(16) -0.0102(15)
C5 0.0356(18) 0.0359(18) 0.0342(19) -0.0065(14) 0.0093(16) -0.0050(15)
C8 0.048(2) 0.0299(17) 0.0316(18) -0.0017(15) 0.0105(17) -0.0035(14)
C9 0.058(3) 0.041(2) 0.0301(19) -0.0081(18) 0.0126(18) -0.0096(16)
C13 0.0315(16) 0.0274(15) 0.0295(17) -0.0007(13) 0.0063(14) -0.0022(13)
C14 0.046(2) 0.0399(19) 0.039(2) 0.0003(16) 0.0176(18) 0.0085(16)

loop_
_atom_type_symbol
_atom_type_scat_dispersion_real
_atom_type_scat_dispersion_imag
_atom_type_scat_Cromer_Mann_a1
_atom_type_scat_Cromer_Mann_a2
_atom_type_scat_Cromer_Mann_a3
_atom_type_scat_Cromer_Mann_a4
_atom_type_scat_Cromer_Mann_b1
_atom_type_scat_Cromer_Mann_b2
_atom_type_scat_Cromer_Mann_b3
_atom_type_scat_Cromer_Mann_b4
_atom_type_scat_Cromer_Mann_c
_atom_type_scat_source
_atom_type_scat_dispersion_source
I -0.41187 1.83264 20.14720 18.99490 7.51380 2.27350 4.34700 0.38140 27.76600 66.87760 4.07119989395 'International Tables Volume C Table 6.1.1.4 (pp. 500-502)' 'Henke, Gullikson and Davis, At. Data and Nucl. Data Tables, 1993, 54, 2'
H 0.00000 0.00000 0.49300 0.32291 0.14019 0.04081 10.51090 26.12570 3.14236 57.79970 0.0030380000826 'International Tables Volume C Table 6.1.1.4 (pp. 500-502)' 'Henke, Gullikson and Davis, At. Data and Nucl. Data Tables, 1993, 54, 2'
C 0.00347 0.00161 2.31000 1.02000 1.58860 0.86500 20.84390 10.20750 0.56870 51.65120 0.215599998832 'International Tables Volume C Table 6.1.1.4 (pp. 500-502)' 'Henke, Gullikson and Davis, At. Data and Nucl. Data Tables, 1993, 54, 2'
Br -0.28346 2.55990 17.17890 5.23580 5.63770 3.98510 2.17230 16.57960 0.26090 41.43280 2.95569992065 'International Tables Volume C Table 6.1.1.4 (pp. 500-502)' 'Henke, Gullikson and Davis, At. Data and Nucl. Data Tables, 1993, 54, 2'
N 0.00653 0.00323 12.21260 3.13220 2.01250 1.16630 0.00570 9.89330 28.99750 0.58260 -11.5290002823 'International Tables Volume C Table 6.1.1.4 (pp. 500-502)' 'Henke, Gullikson and Davis, At. Data and Nucl. Data Tables, 1993, 54, 2'

loop_
_geom_angle_atom_site_label_1
_geom_angle_atom_site_label_2
_geom_angle_atom_site_label_3
_geom_angle
_geom_angle_site_symmetry_1
_geom_angle_site_symmetry_3
_geom_angle_publ_flag
C7 N1 C4 126.8(3) . . ?
C13 N1 C4 108.6(3) . . ?
C13 N1 C7 124.6(3) . . ?
C13 N2 C3 108.9(3) . . ?
C14 N2 C3 125.7(3) . . ?
C14 N2 C13 125.3(3) . . ?
C2 C1 Br1 119.9(3) . . ?
C6 C1 Br1 116.6(3) . . ?
C6 C1 C2 123.5(3) . . ?
H2 C2 C1 122.2(2) . . ?
C3 C2 C1 115.6(4) . . ?
C3 C2 H2 122.2(2) . . ?
C2 C3 N2 131.3(4) . . ?
C4 C3 N2 106.9(3) . . ?
C4 C3 C2 121.7(3) . . ?
C3 C4 N1 105.6(3) . . ?
C5 C4 N1 131.9(3) . . ?
C5 C4 C3 122.5(3) . . ?
C12 C7 N1 118.5(3) . . ?
C8 C7 N1 119.7(3) . . ?
C8 C7 C12 121.8(4) . . ?
H12 C12 C7 120.9(2) . . ?
C11 C12 C7 118.3(3) . . ?
C11 C12 H12 120.9(2) . . ?
H11 C11 C12 119.8(2) . . ?
C10 C11 C12 120.4(4) . . ?
C10 C11 H11 119.8(2) . . ?
H10 C10 C11 119.9(2) . . ?
C9 C10 C11 120.2(4) . . ?
C9 C10 H10 119.9(2) . . ?
H6 C6 C1 119.8(2) . . ?
C5 C6 C1 120.5(4) . . ?
C5 C6 H6 119.8(2) . . ?
C6 C5 C4 116.2(4) . . ?
H5 C5 C4 121.9(2) . . ?
H5 C5 C6 121.9(2) . . ?
H8 C8 C7 120.4(2) . . ?
C9 C8 C7 119.1(4) . . ?
C9 C8 H8 120.4(2) . . ?
C8 C9 C10 120.2(4) . . ?
H9 C9 C10 119.9(2) . . ?
H9 C9 C8 119.9(2) . . ?
N2 C13 N1 110.0(3) . . ?
H13 C13 N1 125.0(2) . . ?
H13 C13 N2 125.0(2) . . ?
H14a C14 N2 109.5 . . ?
H14b C14 N2 109.5 . . ?
H14b C14 H14a 109.5 . . ?
H14c C14 N2 109.5 . . ?
H14c C14 H14a 109.5 . . ?
H14c C14 H14b 109.5 . . ?

loop_
_geom_bond_atom_site_label_1
_geom_bond_atom_site_label_2
_geom_bond_distance
_geom_bond_site_symmetry_2
_geom_bond_publ_flag
Br1 C1 1.912(4) . ?
N1 C4 1.408(4) . ?
N1 C7 1.443(5) . ?
N1 C13 1.326(5) . ?
N2 C3 1.384(5) . ?
N2 C13 1.328(5) . ?
N2 C14 1.462(5) . ?
C1 C2 1.372(6) . ?
C1 C6 1.410(6) . ?
C2 H2 0.9500 . ?
C2 C3 1.389(5) . ?
C3 C4 1.392(5) . ?
C4 C5 1.390(5) . ?
C7 C12 1.390(5) . ?
C7 C8 1.376(5) . ?
C12 H12 0.9500 . ?
C12 C11 1.390(5) . ?
C11 H11 0.9500 . ?
C11 C10 1.381(6) . ?
C10 H10 0.9500 . ?
C10 C9 1.386(7) . ?
C6 H6 0.9500 . ?
C6 C5 1.385(5) . ?
C5 H5 0.9500 . ?
C8 H8 0.9500 . ?
C8 C9 1.383(6) . ?
C9 H9 0.9500 . ?
C13 H13 0.9500 . ?
C14 H14a 0.9800 . ?
C14 H14b 0.9800 . ?
C14 H14c 0.9800 . ?

loop_
_geom_torsion_atom_site_label_1
_geom_torsion_atom_site_label_2
_geom_torsion_atom_site_label_3
_geom_torsion_atom_site_label_4
_geom_torsion
_geom_torsion_site_symmetry_1
_geom_torsion_site_symmetry_2
_geom_torsion_site_symmetry_3
_geom_torsion_site_symmetry_4
_geom_torsion_publ_flag
Br1 C1 C2 C3 178.0(3) . . . . ?
Br1 C1 C6 C5 -178.4(3) . . . . ?
N1 C4 C3 N2 0.6(3) . . . . ?
N1 C4 C3 C2 -178.6(3) . . . . ?
N1 C4 C5 C6 178.3(4) . . . . ?
N1 C7 C12 C11 179.5(3) . . . . ?
N1 C7 C8 C9 -179.2(4) . . . . ?
N1 C13 N2 C3 -0.8(3) . . . . ?
N1 C13 N2 C14 -177.0(3) . . . . ?
N2 C3 C2 C1 -179.2(4) . . . . ?
N2 C3 C4 C5 -179.7(3) . . . . ?
C1 C2 C3 C4 -0.1(4) . . . . ?
C1 C6 C5 C4 0.6(4) . . . . ?
C2 C3 C4 C5 1.0(4) . . . . ?
C3 C4 C5 C6 -1.2(4) . . . . ?
C7 C12 C11 C10 -0.2(4) . . . . ?
C7 C8 C9 C10 -0.4(5) . . . . ?
C12 C11 C10 C9 0.3(5) . . . . ?
C11 C10 C9 C8 -0.0(4) . . . . ?
